data_7021750
loop_
_publ_author_name
'Noro, Shin-Ichiro'
'Fukuhara, Katsuo'
'Sugimoto, Kunihisa'
'Hijikata, Yuh'
'Kubo, Kazuya'
'Nakamura, Takayoshi'

_publ_section_title
;
 Anion-dependent host-guest properties of porous assemblies of
 coordination complexes (PACs), [Cu(A)2(py)4] (A = PF6, BF4, CF3SO3, and
 CH3SO3; py = pyridine), based on Werner-type copper(ii) complexes in the
 solid state.
;
_journal_issue 31
_journal_name_full 'Dalton transactions (Cambridge, England : 2003)'
_journal_page_first 11100
_journal_page_last 11110
_journal_paper_doi 10.1039/c3dt51104a
_journal_volume 42
_journal_year 2013
_chemical_formula_moiety 'C20 H20 B2 Cu F8 N4'
_chemical_formula_sum 'C20 H20 B2 Cu F8 N4'
_chemical_formula_weight 553.56
_space_group_IT_number 19
_symmetry_cell_setting orthorhombic
_symmetry_Int_Tables_number 19
_symmetry_space_group_name_Hall 'P 2ac 2ab'
_symmetry_space_group_name_H-M 'P 21 21 21'
_atom_sites_solution_hydrogens geom
_atom_sites_solution_primary direct
_atom_sites_solution_secondary difmap
_cell_angle_alpha 90.0000
_cell_angle_beta 90.0000
_cell_angle_gamma 90.0000
_cell_formula_units_Z 4
_cell_length_a 10.1992(17)
_cell_length_b 13.863(3)
_cell_length_c 16.408(3)
_cell_measurement_reflns_used 14842
_cell_measurement_temperature 173
_cell_measurement_theta_max 27.39
_cell_measurement_theta_min 3.19
_cell_volume 2320.0(8)
_computing_cell_refinement 'RAPID AUTO'
_computing_data_collection 'RAPID AUTO'
_computing_data_reduction 'RAPID AUTO'
_computing_molecular_graphics CrystalMaker
_computing_publication_material 'CrystalStructure 4.0 (Rigaku, 2010)'
_computing_structure_refinement 'SHELXL97 (Sheldrick, 2008)'
_computing_structure_solution 'SIR2004 (Burla, et al., 2005)'
_diffrn_ambient_temperature 173
_diffrn_detector_area_resol_mean 10.000
_diffrn_measured_fraction_theta_full 0.996
_diffrn_measured_fraction_theta_max 0.996
_diffrn_measurement_device_type 'Rigaku R-AXIS RAPID'
_diffrn_measurement_method \w
_diffrn_radiation_type 'Mo K\a'
_diffrn_radiation_wavelength 0.71075
_diffrn_reflns_av_R_equivalents 0.0806
_diffrn_reflns_limit_h_max 13
_diffrn_reflns_limit_h_min -13
_diffrn_reflns_limit_k_max 17
_diffrn_reflns_limit_k_min -17
_diffrn_reflns_limit_l_max 21
_diffrn_reflns_limit_l_min -21
_diffrn_reflns_number 35935
_diffrn_reflns_theta_full 27.39
_diffrn_reflns_theta_max 27.40
_diffrn_standards_number 0
_exptl_absorpt_coefficient_mu 1.022
_exptl_absorpt_correction_T_max 0.903
_exptl_absorpt_correction_T_min 0.738
_exptl_absorpt_correction_type multi-scan
_exptl_absorpt_process_details 'ABSCOR (Rigaku, 1995)'
_exptl_crystal_colour purple
_exptl_crystal_density_diffrn 1.585
_exptl_crystal_density_method 'not measured'
_exptl_crystal_description block
_exptl_crystal_F_000 1116.00
_exptl_crystal_size_max 0.200
_exptl_crystal_size_mid 0.100
_exptl_crystal_size_min 0.100
_refine_diff_density_max 0.830
_refine_diff_density_min -1.160
_refine_ls_abs_structure_details 'Flack, H. D. (1983), Acta Cryst. A39, 876-881.  2291 Friedel Pairs'
_refine_ls_abs_structure_Flack -0.02(3)
_refine_ls_extinction_method none
_refine_ls_goodness_of_fit_ref 1.039
_refine_ls_hydrogen_treatment constr
_refine_ls_number_parameters 316
_refine_ls_number_reflns 5253
_refine_ls_number_restraints 0
_refine_ls_R_factor_gt 0.0439
_refine_ls_shift/su_max 0.000
_refine_ls_structure_factor_coef Fsqd
_refine_ls_weighting_details 'w = 1/[\s^2^(Fo^2^)+(0.0734P)^2^+0.0000P] where P=(Fo^2^+2Fc^2^)/3'
_refine_ls_weighting_scheme calc
_refine_ls_wR_factor_ref 0.1358
_reflns_number_gt 3567
_reflns_number_total 5253
_reflns_threshold_expression F^2^>2.0\s(F^2^)
_cod_data_source_file c3dt51104a.txt
_cod_data_source_block a-CuBF4py_111005-2
_cod_original_cell_volume 2319.9(7)
_cod_database_code 7021750

loop_
_symmetry_equiv_pos_site_id
_symmetry_equiv_pos_as_xyz
1 +X,+Y,+Z
2 1/2+X,1/2-Y,-Z
3 -X,1/2+Y,1/2-Z
4 1/2-X,-Y,1/2+Z

loop_
_atom_site_label
_atom_site_type_symbol
_atom_site_fract_x
_atom_site_fract_y
_atom_site_fract_z
_atom_site_U_iso_or_equiv
_atom_site_adp_type
_atom_site_occupancy
_atom_site_symmetry_multiplicity
_atom_site_calc_flag
_atom_site_refinement_flags
Cu1 Cu 0.23990(4) 0.73629(3) 0.75242(3) 0.03318(15) Uani 1.0 4 d .
F1 F 0.3761(3) 0.6728(2) 0.63907(18) 0.0524(7) Uani 1.0 4 d .
F2 F 0.4890(4) 0.6189(3) 0.52890(18) 0.0691(10) Uani 1.0 4 d .
F3 F 0.5733(3) 0.7370(2) 0.6099(3) 0.0638(9) Uani 1.0 4 d .
F4 F 0.5601(3) 0.58380(19) 0.65723(18) 0.0546(8) Uani 1.0 4 d .
F5 F 0.1019(4) 0.8010(3) 0.8585(3) 0.0803(11) Uani 1.0 4 d .
F6 F -0.0754(4) 0.8921(4) 0.8613(3) 0.1035(15) Uani 1.0 4 d .
F7 F -0.0737(4) 0.7506(3) 0.9274(3) 0.0832(12) Uani 1.0 4 d .
F8 F 0.0473(6) 0.8749(4) 0.9735(3) 0.1132(17) Uani 1.0 4 d .
N1 N 0.3986(4) 0.7781(3) 0.8174(2) 0.0331(8) Uani 1.0 4 d .
N2 N 0.2362(4) 0.8650(3) 0.6925(2) 0.0351(8) Uani 1.0 4 d .
N3 N 0.0820(4) 0.6914(3) 0.6875(3) 0.0343(8) Uani 1.0 4 d .
N4 N 0.2473(4) 0.6052(3) 0.80932(19) 0.0324(7) Uani 1.0 4 d .
C1 C 0.5099(4) 0.7262(3) 0.8124(3) 0.0371(10) Uani 1.0 4 d .
C2 C 0.6219(5) 0.7520(3) 0.8533(3) 0.0400(10) Uani 1.0 4 d .
C3 C 0.6188(5) 0.8334(4) 0.9027(3) 0.0436(11) Uani 1.0 4 d .
C4 C 0.5054(5) 0.8858(3) 0.9090(3) 0.0405(11) Uani 1.0 4 d .
C5 C 0.3959(5) 0.8570(3) 0.8646(3) 0.0391(10) Uani 1.0 4 d .
C6 C 0.1211(5) 0.9104(4) 0.6774(3) 0.0400(11) Uani 1.0 4 d .
C7 C 0.1127(5) 0.9897(4) 0.6271(3) 0.0449(12) Uani 1.0 4 d .
C8 C 0.2251(5) 1.0259(3) 0.5920(3) 0.0428(11) Uani 1.0 4 d .
C9 C 0.3441(5) 0.9827(4) 0.6093(3) 0.0428(11) Uani 1.0 4 d .
C10 C 0.3454(5) 0.9015(4) 0.6594(3) 0.0375(10) Uani 1.0 4 d .
C11 C -0.0273(4) 0.6619(4) 0.7259(3) 0.0391(11) Uani 1.0 4 d .
C12 C -0.1370(5) 0.6300(4) 0.6842(3) 0.0460(12) Uani 1.0 4 d .
C13 C -0.1329(5) 0.6273(4) 0.5996(3) 0.0487(12) Uani 1.0 4 d .
C14 C -0.0203(5) 0.6577(4) 0.5599(3) 0.0500(13) Uani 1.0 4 d .
C15 C 0.0841(5) 0.6899(4) 0.6049(3) 0.0422(11) Uani 1.0 4 d .
C16 C 0.2607(5) 0.5989(3) 0.8905(3) 0.0387(10) Uani 1.0 4 d .
C17 C 0.2659(5) 0.5121(3) 0.9310(3) 0.0444(11) Uani 1.0 4 d .
C18 C 0.2588(5) 0.4275(3) 0.8873(3) 0.0448(11) Uani 1.0 4 d .
C19 C 0.2469(5) 0.4328(3) 0.8036(3) 0.0435(11) Uani 1.0 4 d .
C20 C 0.2410(5) 0.5225(3) 0.7665(3) 0.0402(10) Uani 1.0 4 d .
B1 B 0.5004(6) 0.6528(4) 0.6069(4) 0.0397(12) Uani 1.0 4 d .
B2 B -0.0007(5) 0.8313(4) 0.9074(4) 0.0388(12) Uani 1.0 4 d .
H1 H 0.5110 0.6698 0.7794 0.0445 Uiso 1.0 4 calc R
H2 H 0.6999 0.7151 0.8480 0.0480 Uiso 1.0 4 calc R
H3 H 0.6949 0.8526 0.9319 0.0523 Uiso 1.0 4 calc R
H4 H 0.5015 0.9410 0.9433 0.0486 Uiso 1.0 4 calc R
H5 H 0.3177 0.8941 0.8677 0.0469 Uiso 1.0 4 calc R
H6 H 0.0434 0.8868 0.7024 0.0480 Uiso 1.0 4 calc R
H7 H 0.0303 1.0190 0.6166 0.0539 Uiso 1.0 4 calc R
H8 H 0.2209 1.0799 0.5565 0.0513 Uiso 1.0 4 calc R
H9 H 0.4233 1.0078 0.5875 0.0513 Uiso 1.0 4 calc R
H10 H 0.4269 0.8709 0.6704 0.0450 Uiso 1.0 4 calc R
H11 H -0.0292 0.6630 0.7837 0.0470 Uiso 1.0 4 calc R
H12 H -0.2134 0.6104 0.7128 0.0552 Uiso 1.0 4 calc R
H13 H -0.2063 0.6049 0.5693 0.0584 Uiso 1.0 4 calc R
H14 H -0.0155 0.6563 0.5021 0.0600 Uiso 1.0 4 calc R
H15 H 0.1604 0.7119 0.5774 0.0506 Uiso 1.0 4 calc R
H16 H 0.2668 0.6568 0.9212 0.0464 Uiso 1.0 4 calc R
H17 H 0.2743 0.5106 0.9887 0.0533 Uiso 1.0 4 calc R
H18 H 0.2620 0.3668 0.9141 0.0538 Uiso 1.0 4 calc R
H19 H 0.2427 0.3756 0.7719 0.0522 Uiso 1.0 4 calc R
H20 H 0.2324 0.5257 0.7089 0.0482 Uiso 1.0 4 calc R

loop_
_atom_site_aniso_label
_atom_site_aniso_U_11
_atom_site_aniso_U_22
_atom_site_aniso_U_33
_atom_site_aniso_U_12
_atom_site_aniso_U_13
_atom_site_aniso_U_23
Cu1 0.0333(3) 0.0301(3) 0.0362(3) -0.00197(19) -0.0015(3) -0.0003(2)
F1 0.0358(14) 0.0641(18) 0.0572(18) 0.0049(14) 0.0091(13) -0.0042(15)
F2 0.108(3) 0.0588(19) 0.0405(16) 0.006(2) 0.0073(17) -0.0089(14)
F3 0.0503(16) 0.0424(16) 0.099(3) -0.0123(14) -0.0009(15) 0.0038(17)
F4 0.0581(18) 0.0394(15) 0.066(2) 0.0078(13) -0.0141(15) -0.0058(14)
F5 0.060(2) 0.090(3) 0.091(3) -0.0012(18) 0.0328(19) -0.039(3)
F6 0.054(2) 0.112(4) 0.145(4) 0.011(2) -0.012(3) 0.071(3)
F7 0.060(2) 0.096(3) 0.093(3) -0.024(2) -0.0111(18) 0.044(3)
F8 0.167(5) 0.110(4) 0.063(3) -0.017(4) -0.020(3) -0.040(3)
N1 0.0321(18) 0.0307(19) 0.0366(19) 0.0050(15) -0.0009(15) -0.0034(15)
N2 0.0297(18) 0.0328(16) 0.043(2) 0.0029(17) 0.0015(17) -0.0027(14)
N3 0.0330(19) 0.0353(19) 0.035(2) 0.0006(15) 0.0001(16) -0.0017(16)
N4 0.0306(18) 0.0318(16) 0.0348(18) -0.0038(17) 0.0002(17) -0.0015(13)
C1 0.043(3) 0.035(3) 0.034(3) 0.000(2) -0.0024(19) -0.0032(18)
C2 0.037(2) 0.038(3) 0.044(3) 0.001(2) -0.0042(19) 0.001(2)
C3 0.045(3) 0.046(3) 0.040(3) -0.003(3) -0.008(2) 0.005(2)
C4 0.055(3) 0.031(3) 0.035(3) -0.006(3) -0.007(3) -0.0019(19)
C5 0.044(3) 0.031(3) 0.043(3) 0.003(2) -0.004(2) -0.005(2)
C6 0.032(3) 0.037(3) 0.051(3) 0.002(2) -0.000(2) -0.002(2)
C7 0.044(3) 0.038(3) 0.053(3) 0.009(3) -0.013(3) -0.003(3)
C8 0.057(3) 0.035(3) 0.036(3) 0.005(3) -0.005(3) 0.0018(18)
C9 0.046(3) 0.037(3) 0.045(3) 0.001(2) 0.002(2) 0.004(2)
C10 0.034(3) 0.037(3) 0.041(3) -0.000(2) 0.0035(19) -0.001(2)
C11 0.032(3) 0.045(3) 0.041(3) -0.0038(19) -0.0023(18) -0.0001(19)
C12 0.033(3) 0.059(3) 0.046(3) -0.004(3) 0.001(2) -0.009(3)
C13 0.041(3) 0.063(4) 0.042(3) 0.001(3) -0.010(2) -0.006(3)
C14 0.049(3) 0.063(4) 0.038(3) -0.005(3) -0.003(3) -0.004(3)
C15 0.041(3) 0.048(3) 0.037(3) -0.003(2) 0.000(2) 0.004(2)
C16 0.046(3) 0.036(2) 0.034(3) -0.000(3) 0.002(2) -0.0045(17)
C17 0.053(3) 0.043(3) 0.038(3) 0.005(3) 0.005(3) 0.0031(18)
C18 0.046(3) 0.036(2) 0.053(3) 0.003(3) -0.001(3) 0.0052(19)
C19 0.046(3) 0.033(2) 0.052(3) 0.003(3) 0.002(3) -0.0077(19)
C20 0.043(3) 0.036(2) 0.041(3) -0.002(2) -0.003(3) -0.0077(17)
B1 0.042(3) 0.035(3) 0.043(3) -0.001(3) 0.006(3) -0.002(3)
B2 0.031(3) 0.047(3) 0.038(3) 0.003(3) -0.003(3) 0.002(3)

loop_
_atom_type_symbol
_atom_type_description
_atom_type_scat_dispersion_real
_atom_type_scat_dispersion_imag
_atom_type_scat_source
C C 0.0033 0.0016
;
International Tables for Crystallography
(1992, Vol. C, Tables 4.2.6.8 and 6.1.1.4)
;
H H 0.0000 0.0000
;
International Tables for Crystallography
(1992, Vol. C, Table 6.1.1.4)
;
N N 0.0061 0.0033
;
International Tables for Crystallography
(1992, Vol. C, Tables 4.2.6.8 and 6.1.1.4)
;
Cu Cu 0.3201 1.2651
;
International Tables for Crystallography
(1992, Vol. C, Tables 4.2.6.8 and 6.1.1.4)
;
F F 0.0171 0.0103
;
International Tables for Crystallography
(1992, Vol. C, Tables 4.2.6.8 and 6.1.1.4)
;
B B 0.0013 0.0007
;
International Tables for Crystallography
(1992, Vol. C, Tables 4.2.6.8 and 6.1.1.4)
;

loop_
_geom_angle_atom_site_label_1
_geom_angle_atom_site_label_2
_geom_angle_atom_site_label_3
_geom_angle
_geom_angle_publ_flag
F1 Cu1 F5 177.70(11) yes
F1 Cu1 N1 92.79(12) yes
F1 Cu1 N2 87.66(12) yes
F1 Cu1 N3 86.67(12) yes
F1 Cu1 N4 90.36(12) yes
F5 Cu1 N1 88.84(13) yes
F5 Cu1 N2 90.69(14) yes
F5 Cu1 N3 91.73(13) yes
F5 Cu1 N4 91.28(13) yes
N1 Cu1 N2 91.07(14) yes
N1 Cu1 N3 178.76(14) yes
N1 Cu1 N4 89.10(14) yes
N2 Cu1 N3 90.02(14) yes
N2 Cu1 N4 178.03(14) yes
N3 Cu1 N4 89.79(14) yes
Cu1 F1 B1 149.2(3) yes
Cu1 F5 B2 166.6(4) yes
Cu1 N1 C1 119.3(3) yes
Cu1 N1 C5 121.4(3) yes
C1 N1 C5 119.3(4) yes
Cu1 N2 C6 120.7(3) yes
Cu1 N2 C10 120.7(3) yes
C6 N2 C10 118.1(4) yes
Cu1 N3 C11 120.3(3) yes
Cu1 N3 C15 121.1(3) yes
C11 N3 C15 118.5(4) yes
Cu1 N4 C16 121.0(3) yes
Cu1 N4 C20 121.1(3) yes
C16 N4 C20 117.9(4) yes
N1 C1 C2 122.1(4) yes
C1 C2 C3 118.6(5) yes
C2 C3 C4 119.6(5) yes
C3 C4 C5 119.0(4) yes
N1 C5 C4 121.3(4) yes
N2 C6 C7 122.2(5) yes
C6 C7 C8 119.4(5) yes
C7 C8 C9 119.1(5) yes
C8 C9 C10 118.7(5) yes
N2 C10 C9 122.4(4) yes
N3 C11 C12 122.4(5) yes
C11 C12 C13 118.6(5) yes
C12 C13 C14 119.1(5) yes
C13 C14 C15 119.3(5) yes
N3 C15 C14 122.1(5) yes
N4 C16 C17 122.7(4) yes
C16 C17 C18 119.4(5) yes
C17 C18 C19 118.5(4) yes
C18 C19 C20 119.3(4) yes
N4 C20 C19 122.1(4) yes
F1 B1 F2 110.1(5) yes
F1 B1 F3 107.7(4) yes
F1 B1 F4 107.8(4) yes
F2 B1 F3 111.6(5) yes
F2 B1 F4 110.7(4) yes
F3 B1 F4 108.7(4) yes
F5 B2 F6 106.7(5) yes
F5 B2 F7 107.4(5) yes
F5 B2 F8 109.3(5) yes
F6 B2 F7 109.3(4) yes
F6 B2 F8 112.1(5) yes
F7 B2 F8 111.8(5) yes
N1 C1 H1 118.955 no
C2 C1 H1 118.947 no
C1 C2 H2 120.699 no
C3 C2 H2 120.708 no
C2 C3 H3 120.180 no
C4 C3 H3 120.183 no
C3 C4 H4 120.485 no
C5 C4 H4 120.493 no
N1 C5 H5 119.347 no
C4 C5 H5 119.349 no
N2 C6 H6 118.884 no
C7 C6 H6 118.874 no
C6 C7 H7 120.325 no
C8 C7 H7 120.307 no
C7 C8 H8 120.453 no
C9 C8 H8 120.448 no
C8 C9 H9 120.662 no
C10 C9 H9 120.665 no
N2 C10 H10 118.793 no
C9 C10 H10 118.793 no
N3 C11 H11 118.785 no
C12 C11 H11 118.797 no
C11 C12 H12 120.708 no
C13 C12 H12 120.717 no
C12 C13 H13 120.478 no
C14 C13 H13 120.471 no
C13 C14 H14 120.349 no
C15 C14 H14 120.343 no
N3 C15 H15 118.951 no
C14 C15 H15 118.945 no
N4 C16 H16 118.631 no
C17 C16 H16 118.625 no
C16 C17 H17 120.302 no
C18 C17 H17 120.294 no
C17 C18 H18 120.733 no
C19 C18 H18 120.729 no
C18 C19 H19 120.358 no
C20 C19 H19 120.373 no
N4 C20 H20 118.937 no
C19 C20 H20 118.921 no

loop_
_geom_bond_atom_site_label_1
_geom_bond_atom_site_label_2
_geom_bond_distance
_geom_bond_publ_flag
Cu1 F1 2.483(3) yes
Cu1 F5 2.412(4) yes
Cu1 N1 2.024(4) yes
Cu1 N2 2.038(4) yes
Cu1 N3 2.029(4) yes
Cu1 N4 2.044(3) yes
F1 B1 1.401(6) yes
F2 B1 1.368(6) yes
F3 B1 1.385(6) yes
F4 B1 1.402(6) yes
F5 B2 1.384(7) yes
F6 B2 1.366(7) yes
F7 B2 1.383(7) yes
F8 B2 1.334(7) yes
N1 C1 1.347(6) yes
N1 C5 1.340(6) yes
N2 C6 1.355(6) yes
N2 C10 1.339(6) yes
N3 C11 1.344(6) yes
N3 C15 1.354(6) yes
N4 C16 1.341(5) yes
N4 C20 1.347(5) yes
C1 C2 1.373(7) yes
C2 C3 1.389(7) yes
C3 C4 1.370(7) yes
C4 C5 1.393(7) yes
C6 C7 1.377(7) yes
C7 C8 1.377(7) yes
C8 C9 1.383(7) yes
C9 C10 1.393(7) yes
C11 C12 1.384(7) yes
C12 C13 1.390(7) yes
C13 C14 1.386(7) yes
C14 C15 1.371(7) yes
C16 C17 1.376(6) yes
C17 C18 1.377(7) yes
C18 C19 1.380(7) yes
C19 C20 1.387(6) yes
C1 H1 0.950 no
C2 H2 0.950 no
C3 H3 0.950 no
C4 H4 0.950 no
C5 H5 0.950 no
C6 H6 0.950 no
C7 H7 0.950 no
C8 H8 0.950 no
C9 H9 0.950 no
C10 H10 0.950 no
C11 H11 0.950 no
C12 H12 0.950 no
C13 H13 0.950 no
C14 H14 0.950 no
C15 H15 0.950 no
C16 H16 0.950 no
C17 H17 0.950 no
C18 H18 0.950 no
C19 H19 0.950 no
C20 H20 0.950 no

loop_
_geom_contact_atom_site_label_1
_geom_contact_atom_site_label_2
_geom_contact_distance
_geom_contact_publ_flag
_geom_contact_site_symmetry_2
F2 C4 3.388(6) no 3_646
F2 C7 3.226(6) no 2_566
F2 C14 3.423(7) no 2_566
F2 C15 3.576(6) no 2_566
F2 C17 3.555(6) no 4_564
F2 C18 3.492(6) no 4_564
F3 C12 3.524(6) no 1_655
F3 C13 3.365(6) no 1_655
F3 C14 3.286(7) no 2_566
F3 C18 3.148(6) no 3_656
F3 C19 3.570(6) no 3_656
F4 C4 3.027(5) no 3_646
F4 C5 3.196(5) no 3_646
F4 C12 3.187(6) no 1_655
F4 C13 3.326(6) no 1_655
F6 C3 3.294(7) no 1_455
F6 C19 3.271(7) no 3_556
F6 C20 3.243(6) no 3_556
F7 C2 3.334(6) no 1_455
F7 C3 3.364(6) no 1_455
F7 C4 3.381(6) no 2_467
F7 C8 3.491(6) no 3_546
F8 C2 3.428(7) no 2_467
F8 C8 3.326(7) no 4_575
F8 C9 3.177(7) no 4_575
C2 F7 3.334(6) no 1_655
C2 F8 3.428(7) no 2_567
C3 F6 3.294(7) no 1_655
C3 F7 3.364(6) no 1_655
C4 F2 3.388(6) no 3_656
C4 F4 3.027(5) no 3_656
C4 F7 3.381(6) no 2_567
C5 F4 3.196(5) no 3_656
C7 F2 3.226(6) no 2_466
C7 C11 3.505(7) no 3_556
C8 F7 3.491(6) no 3_556
C8 F8 3.326(7) no 4_574
C9 F8 3.177(7) no 4_574
C11 C7 3.505(7) no 3_546
C12 F3 3.524(6) no 1_455
C12 F4 3.187(6) no 1_455
C13 F3 3.365(6) no 1_455
C13 F4 3.326(6) no 1_455
C14 F2 3.423(7) no 2_466
C14 F3 3.286(7) no 2_466
C15 F2 3.576(6) no 2_466
C17 F2 3.555(6) no 4_565
C18 F2 3.492(6) no 4_565
C18 F3 3.148(6) no 3_646
C19 F3 3.570(6) no 3_646
C19 F6 3.271(7) no 3_546
C20 F6 3.243(6) no 3_546
F1 H15 2.4817 no .
F3 H10 2.5810 no .
F4 H1 2.3854 no .
F5 H5 2.5556 no .
H1 H2 2.3175 no .
H2 H3 2.3519 no .
H3 H4 2.3295 no .
H4 H5 2.3405 no .
H6 H7 2.3154 no .
H7 H8 2.3383 no .
H8 H9 2.3490 no .
H9 H10 2.3356 no .
H11 H12 2.3266 no .
H12 H13 2.3572 no .
H13 H14 2.3479 no .
H14 H15 2.3109 no .
H16 H17 2.3105 no .
H17 H18 2.3417 no .
H18 H19 2.3455 no .
H19 H20 2.3262 no .
F1 H14 3.4925 no 2_566
F2 H4 2.5099 no 3_646
F2 H7 3.0875 no 2_566
F2 H13 3.1837 no 1_655
F2 H14 3.1581 no 2_566
F2 H15 3.4056 no 2_566
F2 H17 3.2970 no 4_564
F2 H18 3.1839 no 4_564
F3 H12 3.2663 no 1_655
F3 H13 2.9750 no 1_655
F3 H14 2.5258 no 2_566
F3 H15 3.2756 no 2_566
F3 H18 2.4933 no 3_656
F3 H19 3.3131 no 3_656
F4 H4 2.6520 no 3_646
F4 H5 2.9393 no 3_646
F4 H12 2.5116 no 1_655
F4 H13 2.8008 no 1_655
F6 H2 3.3645 no 1_455
F6 H3 2.6700 no 1_455
F6 H17 3.1987 no 2_467
F6 H19 2.7813 no 3_556
F6 H20 2.7053 no 3_556
F7 H2 2.6970 no 1_455
F7 H3 2.7523 no 1_455
F7 H4 3.4849 no 2_467
F7 H7 3.3201 no 3_546
F7 H8 2.8146 no 3_546
F7 H16 3.2346 no 2_467
F8 H2 3.5436 no 2_467
F8 H8 2.7991 no 4_575
F8 H9 2.4970 no 4_575
F8 H16 3.3708 no 2_467
F8 H17 3.2651 no 2_467
N4 H7 3.3043 no 3_546
C1 H9 3.5105 no 3_646
C1 H19 3.5446 no 3_656
C2 H8 3.2332 no 3_646
C2 H9 3.5519 no 3_646
C2 H12 3.4620 no 1_655
C2 H19 3.0097 no 3_656
C3 H16 3.2630 no 2_567
C3 H17 3.2206 no 2_567
C3 H19 3.2464 no 3_656
C3 H20 3.5722 no 3_656
C4 H8 3.3775 no 4_575
C4 H17 3.5217 no 2_567
C5 H8 3.4786 no 4_575
C6 H12 3.4377 no 3_556
C7 H4 3.3730 no 4_574
C7 H11 2.9400 no 3_556
C7 H12 3.2796 no 3_556
C8 H2 2.9034 no 3_656
C8 H4 3.3927 no 4_574
C8 H11 3.4288 no 3_556
C8 H12 3.4110 no 3_556
C8 H13 3.2848 no 2_566
C9 H1 3.5000 no 3_656
C9 H2 3.3272 no 3_656
C9 H13 3.2142 no 2_566
C9 H14 3.0174 no 2_566
C10 H14 3.1095 no 2_566
C11 H2 3.5075 no 1_455
C11 H7 3.2567 no 3_546
C12 H2 3.3733 no 1_455
C13 H18 3.5789 no 3_556
C14 H9 3.3834 no 2_466
C14 H18 3.5741 no 4_564
C15 H18 3.5893 no 4_564
C16 H3 3.0661 no 2_467
C16 H7 3.1695 no 3_546
C16 H9 3.4804 no 3_646
C17 H3 3.0172 no 2_467
C17 H4 3.4563 no 2_467
C17 H7 3.1215 no 3_546
C17 H9 3.1851 no 3_646
C18 H6 3.4622 no 3_546
C18 H7 3.2100 no 3_546
C18 H9 3.4534 no 3_646
C18 H10 3.4337 no 3_646
C18 H14 3.4280 no 4_565
C19 H6 3.0304 no 3_546
C19 H7 3.3364 no 3_546
C19 H10 3.4624 no 3_646
C20 H6 3.4953 no 3_546
C20 H7 3.3675 no 3_546
B1 H4 3.0489 no 3_646
B1 H12 3.4477 no 1_655
B1 H13 3.1251 no 1_655
B1 H14 3.1981 no 2_566
B2 H2 3.5879 no 1_455
B2 H3 3.1445 no 1_455
H1 C9 3.5000 no 3_646
H1 H9 3.2035 no 3_646
H1 H12 3.1259 no 1_655
H2 F6 3.3645 no 1_655
H2 F7 2.6970 no 1_655
H2 F8 3.5436 no 2_567
H2 C8 2.9034 no 3_646
H2 C9 3.3272 no 3_646
H2 C11 3.5075 no 1_655
H2 C12 3.3733 no 1_655
H2 B2 3.5879 no 1_655
H2 H8 2.5730 no 3_646
H2 H9 3.3094 no 3_646
H2 H11 3.0437 no 1_655
H2 H12 2.7932 no 1_655
H2 H19 3.0267 no 3_656
H3 F6 2.6700 no 1_655
H3 F7 2.7523 no 1_655
H3 C16 3.0661 no 2_567
H3 C17 3.0172 no 2_567
H3 B2 3.1445 no 1_655
H3 H16 2.5230 no 2_567
H3 H17 2.4402 no 2_567
H3 H19 3.4180 no 3_656
H3 H20 3.4122 no 3_656
H4 F2 2.5099 no 3_656
H4 F4 2.6520 no 3_656
H4 F7 3.4849 no 2_567
H4 C7 3.3730 no 4_575
H4 C8 3.3927 no 4_575
H4 C17 3.4563 no 2_567
H4 B1 3.0489 no 3_656
H4 H7 2.9155 no 4_575
H4 H8 2.9465 no 4_575
H4 H17 3.0721 no 2_567
H5 F4 2.9393 no 3_656
H5 H8 3.1436 no 4_575
H5 H12 3.4458 no 3_556
H5 H13 3.3018 no 3_556
H6 C18 3.4622 no 3_556
H6 C19 3.0304 no 3_556
H6 C20 3.4953 no 3_556
H6 H19 2.9529 no 3_556
H7 F2 3.0875 no 2_466
H7 F7 3.3201 no 3_556
H7 N4 3.3043 no 3_556
H7 C11 3.2567 no 3_556
H7 C16 3.1695 no 3_556
H7 C17 3.1215 no 3_556
H7 C18 3.2100 no 3_556
H7 C19 3.3364 no 3_556
H7 C20 3.3675 no 3_556
H7 H4 2.9155 no 4_574
H7 H11 2.5805 no 3_556
H7 H12 3.5951 no 3_556
H7 H17 3.5564 no 3_556
H8 F7 2.8146 no 3_556
H8 F8 2.7991 no 4_574
H8 C2 3.2332 no 3_656
H8 C4 3.3775 no 4_574
H8 C5 3.4786 no 4_574
H8 H2 2.5730 no 3_656
H8 H4 2.9465 no 4_574
H8 H5 3.1436 no 4_574
H8 H11 3.4673 no 3_556
H8 H13 3.3731 no 2_566
H9 F8 2.4970 no 4_574
H9 C1 3.5105 no 3_656
H9 C2 3.5519 no 3_656
H9 C14 3.3834 no 2_566
H9 C16 3.4804 no 3_656
H9 C17 3.1851 no 3_656
H9 C18 3.4534 no 3_656
H9 H1 3.2035 no 3_656
H9 H2 3.3094 no 3_656
H9 H13 3.2881 no 2_566
H9 H14 2.7798 no 2_566
H9 H17 3.3279 no 3_656
H10 C18 3.4337 no 3_656
H10 C19 3.4624 no 3_656
H10 H14 2.9147 no 2_566
H10 H18 3.4636 no 3_656
H10 H19 3.5010 no 3_656
H11 C7 2.9400 no 3_546
H11 C8 3.4288 no 3_546
H11 H2 3.0437 no 1_455
H11 H7 2.5805 no 3_546
H11 H8 3.4673 no 3_546
H12 F3 3.2663 no 1_455
H12 F4 2.5116 no 1_455
H12 C2 3.4620 no 1_455
H12 C6 3.4377 no 3_546
H12 C7 3.2796 no 3_546
H12 C8 3.4110 no 3_546
H12 B1 3.4477 no 1_455
H12 H1 3.1259 no 1_455
H12 H2 2.7932 no 1_455
H12 H5 3.4458 no 3_546
H12 H7 3.5951 no 3_546
H13 F2 3.1837 no 1_455
H13 F3 2.9750 no 1_455
H13 F4 2.8008 no 1_455
H13 C8 3.2848 no 2_466
H13 C9 3.2142 no 2_466
H13 B1 3.1251 no 1_455
H13 H5 3.3018 no 3_546
H13 H8 3.3731 no 2_466
H13 H9 3.2881 no 2_466
H14 F1 3.4925 no 2_466
H14 F2 3.1581 no 2_466
H14 F3 2.5258 no 2_466
H14 C9 3.0174 no 2_466
H14 C10 3.1095 no 2_466
H14 C18 3.4280 no 4_564
H14 B1 3.1981 no 2_466
H14 H9 2.7798 no 2_466
H14 H10 2.9147 no 2_466
H14 H17 3.3840 no 4_564
H14 H18 2.9781 no 4_564
H15 F2 3.4056 no 2_466
H15 F3 3.2756 no 2_466
H15 H17 3.4755 no 4_564
H15 H18 2.9989 no 4_564
H16 F7 3.2346 no 2_567
H16 F8 3.3708 no 2_567
H16 C3 3.2630 no 2_467
H16 H3 2.5230 no 2_467
H17 F2 3.2970 no 4_565
H17 F6 3.1987 no 2_567
H17 F8 3.2651 no 2_567
H17 C3 3.2206 no 2_467
H17 C4 3.5217 no 2_467
H17 H3 2.4402 no 2_467
H17 H4 3.0721 no 2_467
H17 H7 3.5564 no 3_546
H17 H9 3.3279 no 3_646
H17 H14 3.3840 no 4_565
H17 H15 3.4755 no 4_565
H18 F2 3.1839 no 4_565
H18 F3 2.4933 no 3_646
H18 C13 3.5789 no 3_546
H18 C14 3.5741 no 4_565
H18 C15 3.5893 no 4_565
H18 H10 3.4636 no 3_646
H18 H14 2.9781 no 4_565
H18 H15 2.9989 no 4_565
H19 F3 3.3131 no 3_646
H19 F6 2.7813 no 3_546
H19 C1 3.5446 no 3_646
H19 C2 3.0097 no 3_646
H19 C3 3.2464 no 3_646
H19 H2 3.0267 no 3_646
H19 H3 3.4180 no 3_646
H19 H6 2.9529 no 3_546
H19 H10 3.5010 no 3_646
H20 F6 2.7053 no 3_546
H20 C3 3.5722 no 3_646
H20 H3 3.4122 no 3_646
